data_7123170
loop_
_publ_author_name
'Yu, Jian'
'Sheng, Hui-Xiang'
'Wang, Shuo-Wen'
'Xu, Zhen-Hua'
'Tang, Shi'
'Chen, Shi-Lu'

_publ_section_title
;
 Copper-catalyzed radical cascades of para-quinone methides with AIBN and
 H2O via \a-cyanoalkylation by C--C bond cleavage: New access to
 benzofuran-2(3H)-ones
;
_journal_name_full 'Chemical Communications'
_journal_paper_doi 10.1039/C9CC00294D
_journal_year 2019
_chemical_formula_moiety 'C25 H29 N O2'
_chemical_formula_sum 'C25 H29 N O2'
_chemical_formula_weight 375.49
_space_group_crystal_system monoclinic
_space_group_IT_number 14
_space_group_name_Hall '-P 2yn'
_space_group_name_H-M_alt 'P 1 21/n 1'
_symmetry_space_group_name_Hall '-P 2yn'
_symmetry_space_group_name_H-M 'P 1 21/n 1'
_atom_sites_solution_hydrogens geom
_audit_creation_date 2018-06-30
_audit_creation_method
;
Olex2 1.2
(compiled 2017.08.10 svn.r3458 for OlexSys, GUI svn.r5381)
;
_audit_update_record
;
2018-12-29 deposited with the CCDC.    2019-03-18 downloaded from the CCDC.
;
_cell_angle_alpha 90
_cell_angle_beta 95.923(2)
_cell_angle_gamma 90
_cell_formula_units_Z 4
_cell_length_a 12.3455(8)
_cell_length_b 10.3283(7)
_cell_length_c 16.3127(10)
_cell_measurement_reflns_used 6255
_cell_measurement_temperature 153(2)
_cell_measurement_theta_max 27.47
_cell_measurement_theta_min 2.34
_cell_volume 2068.9(2)
_computing_cell_refinement 'SAINT v8.34A (Bruker, 2013)'
_computing_data_reduction 'SAINT v8.34A (Bruker, 2013)'
_computing_molecular_graphics 'Olex2 (Dolomanov et al., 2009)'
_computing_publication_material 'Olex2 (Dolomanov et al., 2009)'
_computing_structure_refinement 'ShelXL (Sheldrick, 2015)'
_computing_structure_solution 'ShelXT (Sheldrick, 2015)'
_diffrn_ambient_temperature 153.15
_diffrn_measured_fraction_theta_full 0.983
_diffrn_measured_fraction_theta_max 0.982
_diffrn_measurement_device_type 'Bruker APEX-II CCD'
_diffrn_measurement_method '\f and \w scans'
_diffrn_radiation_type MoK\a
_diffrn_radiation_wavelength 0.71073
_diffrn_reflns_av_R_equivalents 0.0504
_diffrn_reflns_av_unetI/netI 0.0570
_diffrn_reflns_Laue_measured_fraction_full 0.983
_diffrn_reflns_Laue_measured_fraction_max 0.982
_diffrn_reflns_limit_h_max 12
_diffrn_reflns_limit_h_min -16
_diffrn_reflns_limit_k_max 13
_diffrn_reflns_limit_k_min -13
_diffrn_reflns_limit_l_max 20
_diffrn_reflns_limit_l_min -21
_diffrn_reflns_number 16387
_diffrn_reflns_point_group_measured_fraction_full 0.983
_diffrn_reflns_point_group_measured_fraction_max 0.982
_diffrn_reflns_theta_full 25.242
_diffrn_reflns_theta_max 27.535
_diffrn_reflns_theta_min 2.511
_diffrn_standards_number 0
_exptl_absorpt_coefficient_mu 0.075
_exptl_absorpt_correction_T_max 0.7456
_exptl_absorpt_correction_T_min 0.6378
_exptl_absorpt_correction_type multi-scan
_exptl_absorpt_process_details
'SADABS-2014/5 (Bruker,2014/5) was used for absorption correction. wR2(int) was 0.1229 before and 0.0661 after correction. The Ratio of minimum to maximum transmission is 0.8554. The \l/2 correction factor is 0.00150.'
_exptl_crystal_colour colourless
_exptl_crystal_colour_primary colourless
_exptl_crystal_density_diffrn 1.206
_exptl_crystal_description block
_exptl_crystal_F_000 808
_exptl_crystal_size_max 0.2
_exptl_crystal_size_mid 0.2
_exptl_crystal_size_min 0.2
_refine_diff_density_max 0.307
_refine_diff_density_min -0.214
_refine_diff_density_rms 0.046
_refine_ls_extinction_method none
_refine_ls_goodness_of_fit_ref 1.050
_refine_ls_hydrogen_treatment constr
_refine_ls_matrix_type full
_refine_ls_number_parameters 260
_refine_ls_number_reflns 4680
_refine_ls_number_restraints 0
_refine_ls_restrained_S_all 1.050
_refine_ls_R_factor_all 0.0750
_refine_ls_R_factor_gt 0.0516
_refine_ls_shift/su_max 0.000
_refine_ls_shift/su_mean 0.000
_refine_ls_structure_factor_coef Fsqd
_refine_ls_weighting_details 'w=1/[\s^2^(Fo^2^)+(0.0481P)^2^+0.7599P] where P=(Fo^2^+2Fc^2^)/3'
_refine_ls_weighting_scheme calc
_refine_ls_wR_factor_gt 0.1184
_refine_ls_wR_factor_ref 0.1286
_reflns_Friedel_coverage 0.000
_reflns_number_gt 3453
_reflns_number_total 4680
_reflns_threshold_expression 'I > 2\s(I)'
_cod_data_source_file c9cc00294d2.cif
_cod_data_source_block a
_cod_database_code 7123170
_shelx_shelxl_version_number 2014/7
_shelx_space_group_comment
;
The symmetry employed for this shelxl refinement is uniquely defined
by the following loop, which should always be used as a source of
symmetry information in preference to the above space-group names.
They are only intended as comments.
;
_shelx_estimated_absorpt_t_max 0.985
_shelx_estimated_absorpt_t_min 0.985
_olex2_refinement_description
;
1. Fixed Uiso
 At 1.2 times of:
  All C(H) groups
 At 1.5 times of:
  All C(H,H,H) groups
2.a Ternary CH refined with riding coordinates:
 C7(H7)
2.b Aromatic/amide H refined with riding coordinates:
 C13(H13), C17(H17), C5(H5), C3(H3), C6(H6), C1(H1), C2(H2)
2.c Idealised Me refined as rotating group:
 C10(H10A,H10B,H10C), C24(H24A,H24B,H24C), C11(H11A,H11B,H11C), C20(H20A,H20B,
 H20C), C21(H21A,H21B,H21C), C25(H25A,H25B,H25C), C23(H23A,H23B,H23C)
;
_olex2_submission_special_instructions 'No special instructions were received'

loop_
_space_group_symop_operation_xyz
'x, y, z'
'-x+1/2, y+1/2, -z+1/2'
'-x, -y, -z'
'x-1/2, -y-1/2, z-1/2'

loop_
_atom_site_label
_atom_site_type_symbol
_atom_site_fract_x
_atom_site_fract_y
_atom_site_fract_z
_atom_site_U_iso_or_equiv
_atom_site_adp_type
_atom_site_occupancy
_atom_site_site_symmetry_order
_atom_site_calc_flag
_atom_site_refinement_flags_posn
O1 O 0.85723(9) 0.71532(11) 0.38177(7) 0.0250(3) Uani 1 1 d .
O2 O 0.89545(10) 0.92426(12) 0.36310(7) 0.0323(3) Uani 1 1 d .
C12 C 0.72856(12) 0.53961(15) 0.57777(9) 0.0185(3) Uani 1 1 d .
C4 C 0.78825(12) 0.42006(15) 0.70839(9) 0.0191(3) Uani 1 1 d .
C14 C 0.77431(12) 0.72506(15) 0.50114(10) 0.0206(3) Uani 1 1 d .
C13 C 0.73224(12) 0.67341(15) 0.56935(9) 0.0201(3) Uani 1 1 d .
H13 H 0.7069 0.7272 0.6089 0.024 Uiso 1 1 calc R
C17 C 0.76463(12) 0.46217(16) 0.51606(9) 0.0196(3) Uani 1 1 d .
H17 H 0.7602 0.3728 0.5219 0.023 Uiso 1 1 calc R
C16 C 0.80703(12) 0.51030(15) 0.44607(9) 0.0189(3) Uani 1 1 d .
C7 C 0.69240(12) 0.48242(15) 0.65704(9) 0.0174(3) Uani 1 1 d .
H7 H 0.6737 0.5577 0.6893 0.021 Uiso 1 1 calc R
N1 N 0.59396(14) 0.20791(16) 0.54225(11) 0.0402(4) Uani 1 1 d .
C15 C 0.81120(12) 0.64453(16) 0.44304(9) 0.0196(3) Uani 1 1 d .
C5 C 0.83733(13) 0.30547(16) 0.68686(10) 0.0239(4) Uani 1 1 d .
H5 H 0.8075 0.2592 0.6411 0.029 Uiso 1 1 calc R
C3 C 0.83373(13) 0.48429(17) 0.77854(10) 0.0237(4) Uani 1 1 d .
H3 H 0.8014 0.5602 0.7948 0.028 Uiso 1 1 calc R
C19 C 0.85392(13) 0.84516(17) 0.40213(10) 0.0239(4) Uani 1 1 d .
C8 C 0.58575(12) 0.39992(16) 0.64575(10) 0.0212(3) Uani 1 1 d .
C22 C 0.84866(13) 0.42294(16) 0.38032(10) 0.0222(3) Uani 1 1 d .
C18 C 0.79037(13) 0.86333(16) 0.47664(9) 0.0219(3) Uani 1 1 d .
C6 C 0.93012(14) 0.25940(17) 0.73281(11) 0.0282(4) Uani 1 1 d .
H6 H 0.9625 0.1832 0.7173 0.034 Uiso 1 1 calc R
C9 C 0.59304(13) 0.29165(17) 0.58735(10) 0.0260(4) Uani 1 1 d .
C10 C 0.49053(13) 0.48699(17) 0.61231(11) 0.0275(4) Uani 1 1 d .
H10A H 0.4744 0.5471 0.6543 0.041 Uiso 1 1 calc GR
H10B H 0.4276 0.4345 0.5966 0.041 Uiso 1 1 calc GR
H10C H 0.5101 0.5338 0.5652 0.041 Uiso 1 1 calc GR
C24 C 0.97207(13) 0.44210(18) 0.38128(11) 0.0300(4) Uani 1 1 d .
H24A H 0.9871 0.5308 0.3691 0.045 Uiso 1 1 calc GR
H24B H 0.9992 0.3871 0.3406 0.045 Uiso 1 1 calc GR
H24C H 1.0071 0.4204 0.4348 0.045 Uiso 1 1 calc GR
C1 C 0.97451(14) 0.32630(18) 0.80144(11) 0.0315(4) Uani 1 1 d .
H1 H 1.0372 0.2957 0.8318 0.038 Uiso 1 1 calc R
C11 C 0.56049(14) 0.34213(18) 0.72851(10) 0.0301(4) Uani 1 1 d .
H11A H 0.6174 0.2832 0.7483 0.045 Uiso 1 1 calc GR
H11B H 0.4924 0.2966 0.7211 0.045 Uiso 1 1 calc GR
H11C H 0.5559 0.4105 0.7679 0.045 Uiso 1 1 calc GR
C20 C 0.68213(14) 0.92842(17) 0.44644(12) 0.0313(4) Uani 1 1 d .
H20A H 0.6437 0.8760 0.4044 0.047 Uiso 1 1 calc GR
H20B H 0.6960 1.0122 0.4243 0.047 Uiso 1 1 calc GR
H20C H 0.6388 0.9378 0.4917 0.047 Uiso 1 1 calc GR
C2 C 0.92587(14) 0.43813(18) 0.82479(11) 0.0299(4) Uani 1 1 d .
H2 H 0.9548 0.4827 0.8716 0.036 Uiso 1 1 calc R
C21 C 0.85592(16) 0.94474(18) 0.54216(11) 0.0344(4) Uani 1 1 d .
H21A H 0.8147 0.9563 0.5884 0.052 Uiso 1 1 calc GR
H21B H 0.8712 1.0277 0.5195 0.052 Uiso 1 1 calc GR
H21C H 0.9231 0.9014 0.5599 0.052 Uiso 1 1 calc GR
C25 C 0.79286(16) 0.4576(2) 0.29526(11) 0.0399(5) Uani 1 1 d .
H25A H 0.7157 0.4452 0.2946 0.060 Uiso 1 1 calc GR
H25B H 0.8202 0.4029 0.2545 0.060 Uiso 1 1 calc GR
H25C H 0.8076 0.5465 0.2832 0.060 Uiso 1 1 calc GR
C23 C 0.82754(19) 0.28115(18) 0.39747(13) 0.0424(5) Uani 1 1 d .
H23A H 0.8652 0.2574 0.4497 0.064 Uiso 1 1 calc GR
H23B H 0.8533 0.2288 0.3549 0.064 Uiso 1 1 calc GR
H23C H 0.7508 0.2676 0.3987 0.064 Uiso 1 1 calc GR

loop_
_atom_site_aniso_label
_atom_site_aniso_U_11
_atom_site_aniso_U_22
_atom_site_aniso_U_33
_atom_site_aniso_U_23
_atom_site_aniso_U_13
_atom_site_aniso_U_12
O1 0.0277(6) 0.0258(6) 0.0229(6) 0.0040(5) 0.0096(5) 0.0002(5)
O2 0.0357(7) 0.0301(7) 0.0329(7) 0.0089(5) 0.0127(6) -0.0018(6)
C12 0.0141(7) 0.0241(8) 0.0175(7) 0.0008(6) 0.0028(6) -0.0002(6)
C4 0.0172(7) 0.0221(8) 0.0191(7) 0.0047(6) 0.0071(6) -0.0022(6)
C14 0.0157(7) 0.0219(8) 0.0243(8) 0.0032(7) 0.0025(6) 0.0009(6)
C13 0.0193(7) 0.0224(8) 0.0194(8) 0.0006(6) 0.0052(6) 0.0010(6)
C17 0.0164(7) 0.0211(8) 0.0215(8) -0.0003(6) 0.0029(6) -0.0013(6)
C16 0.0139(7) 0.0242(8) 0.0187(7) -0.0017(6) 0.0015(6) -0.0001(6)
C7 0.0175(7) 0.0179(8) 0.0174(7) -0.0011(6) 0.0051(6) 0.0003(6)
N1 0.0413(9) 0.0333(9) 0.0484(10) -0.0115(8) 0.0158(8) -0.0095(8)
C15 0.0155(7) 0.0265(9) 0.0173(7) 0.0056(6) 0.0037(6) 0.0002(6)
C5 0.0246(8) 0.0249(9) 0.0235(8) 0.0025(7) 0.0087(6) 0.0005(7)
C3 0.0228(8) 0.0251(9) 0.0238(8) 0.0015(7) 0.0053(6) -0.0022(7)
C19 0.0217(8) 0.0280(9) 0.0218(8) 0.0046(7) 0.0015(6) 0.0028(7)
C8 0.0185(7) 0.0253(8) 0.0204(8) -0.0008(7) 0.0049(6) -0.0023(6)
C22 0.0225(8) 0.0256(9) 0.0196(8) -0.0034(6) 0.0067(6) -0.0017(7)
C18 0.0230(8) 0.0212(8) 0.0223(8) 0.0033(7) 0.0063(6) 0.0001(7)
C6 0.0246(8) 0.0271(9) 0.0352(9) 0.0109(8) 0.0137(7) 0.0059(7)
C9 0.0213(8) 0.0273(9) 0.0308(9) 0.0003(8) 0.0085(7) -0.0057(7)
C10 0.0196(8) 0.0335(10) 0.0294(9) -0.0013(8) 0.0015(7) 0.0015(7)
C24 0.0228(8) 0.0353(10) 0.0328(9) -0.0065(8) 0.0079(7) 0.0024(7)
C1 0.0190(8) 0.0384(11) 0.0366(10) 0.0146(8) 0.0004(7) -0.0001(7)
C11 0.0257(9) 0.0383(10) 0.0274(9) 0.0053(8) 0.0092(7) -0.0062(8)
C20 0.0303(9) 0.0299(10) 0.0347(10) 0.0080(8) 0.0087(7) 0.0076(8)
C2 0.0250(9) 0.0357(10) 0.0284(9) 0.0033(8) -0.0008(7) -0.0078(8)
C21 0.0449(11) 0.0296(10) 0.0290(9) -0.0006(8) 0.0050(8) -0.0084(8)
C25 0.0348(10) 0.0615(14) 0.0228(9) -0.0129(9) -0.0003(8) 0.0076(10)
C23 0.0574(13) 0.0290(10) 0.0457(12) -0.0136(9) 0.0287(10) -0.0089(9)

loop_
_atom_type_symbol
_atom_type_description
_atom_type_scat_dispersion_real
_atom_type_scat_dispersion_imag
_atom_type_scat_source
C C 0.0033 0.0016 'International Tables Vol C Tables 4.2.6.8 and 6.1.1.4'
H H 0.0000 0.0000 'International Tables Vol C Tables 4.2.6.8 and 6.1.1.4'
N N 0.0061 0.0033 'International Tables Vol C Tables 4.2.6.8 and 6.1.1.4'
O O 0.0106 0.0060 'International Tables Vol C Tables 4.2.6.8 and 6.1.1.4'

loop_
_geom_angle_atom_site_label_1
_geom_angle_atom_site_label_2
_geom_angle_atom_site_label_3
_geom_angle
C19 O1 C15 108.03(12)
C13 C12 C17 118.87(14)
C13 C12 C7 118.87(13)
C17 C12 C7 122.12(14)
C5 C4 C7 123.76(14)
C3 C4 C7 118.46(14)
C3 C4 C5 117.68(15)
C13 C14 C18 130.69(15)
C15 C14 C13 120.03(15)
C15 C14 C18 109.27(13)
C12 C13 H13 120.6
C14 C13 C12 118.81(14)
C14 C13 H13 120.6
C12 C17 H17 117.9
C12 C17 C16 124.12(15)
C16 C17 H17 117.9
C17 C16 C22 123.00(14)
C15 C16 C17 113.78(13)
C15 C16 C22 123.19(13)
C12 C7 H7 104.7
C12 C7 C8 115.25(12)
C4 C7 C12 110.54(11)
C4 C7 H7 104.7
C4 C7 C8 115.61(12)
C8 C7 H7 104.7
C14 C15 O1 111.28(14)
C14 C15 C16 124.33(13)
C16 C15 O1 124.35(13)
C4 C5 H5 119.6
C6 C5 C4 120.83(16)
C6 C5 H5 119.6
C4 C3 H3 119.2
C2 C3 C4 121.61(16)
C2 C3 H3 119.2
O1 C19 C18 109.95(13)
O2 C19 O1 120.96(14)
O2 C19 C18 129.08(16)
C9 C8 C7 112.45(12)
C9 C8 C10 108.04(14)
C9 C8 C11 107.68(14)
C10 C8 C7 109.11(13)
C10 C8 C11 108.80(13)
C11 C8 C7 110.66(13)
C16 C22 C24 108.76(13)
C25 C22 C16 110.24(14)
C25 C22 C24 109.48(14)
C23 C22 C16 111.28(13)
C23 C22 C24 108.15(15)
C23 C22 C25 108.88(16)
C14 C18 C19 100.83(13)
C14 C18 C20 111.61(14)
C14 C18 C21 114.39(14)
C19 C18 C20 107.54(13)
C19 C18 C21 110.31(13)
C21 C18 C20 111.46(15)
C5 C6 H6 119.9
C1 C6 C5 120.23(17)
C1 C6 H6 119.9
N1 C9 C8 177.08(18)
C8 C10 H10A 109.5
C8 C10 H10B 109.5
C8 C10 H10C 109.5
H10A C10 H10B 109.5
H10A C10 H10C 109.5
H10B C10 H10C 109.5
C22 C24 H24A 109.5
C22 C24 H24B 109.5
C22 C24 H24C 109.5
H24A C24 H24B 109.5
H24A C24 H24C 109.5
H24B C24 H24C 109.5
C6 C1 H1 120.1
C2 C1 C6 119.84(16)
C2 C1 H1 120.1
C8 C11 H11A 109.5
C8 C11 H11B 109.5
C8 C11 H11C 109.5
H11A C11 H11B 109.5
H11A C11 H11C 109.5
H11B C11 H11C 109.5
C18 C20 H20A 109.5
C18 C20 H20B 109.5
C18 C20 H20C 109.5
H20A C20 H20B 109.5
H20A C20 H20C 109.5
H20B C20 H20C 109.5
C3 C2 H2 120.1
C1 C2 C3 119.80(17)
C1 C2 H2 120.1
C18 C21 H21A 109.5
C18 C21 H21B 109.5
C18 C21 H21C 109.5
H21A C21 H21B 109.5
H21A C21 H21C 109.5
H21B C21 H21C 109.5
C22 C25 H25A 109.5
C22 C25 H25B 109.5
C22 C25 H25C 109.5
H25A C25 H25B 109.5
H25A C25 H25C 109.5
H25B C25 H25C 109.5
C22 C23 H23A 109.5
C22 C23 H23B 109.5
C22 C23 H23C 109.5
H23A C23 H23B 109.5
H23A C23 H23C 109.5
H23B C23 H23C 109.5

loop_
_geom_bond_atom_site_label_1
_geom_bond_atom_site_label_2
_geom_bond_distance
O1 C15 1.4049(17)
O1 C19 1.383(2)
O2 C19 1.1845(19)
C12 C13 1.390(2)
C12 C17 1.394(2)
C12 C7 1.530(2)
C4 C7 1.521(2)
C4 C5 1.391(2)
C4 C3 1.390(2)
C14 C13 1.383(2)
C14 C15 1.374(2)
C14 C18 1.502(2)
C13 H13 0.9300
C17 H17 0.9300
C17 C16 1.396(2)
C16 C15 1.388(2)
C16 C22 1.531(2)
C7 H7 0.9800
C7 C8 1.563(2)
N1 C9 1.136(2)
C5 H5 0.9300
C5 C6 1.387(2)
C3 H3 0.9300
C3 C2 1.383(2)
C19 C18 1.525(2)
C8 C9 1.478(2)
C8 C10 1.535(2)
C8 C11 1.537(2)
C22 C24 1.535(2)
C22 C25 1.527(2)
C22 C23 1.518(2)
C18 C20 1.531(2)
C18 C21 1.525(2)
C6 H6 0.9300
C6 C1 1.380(3)
C10 H10A 0.9600
C10 H10B 0.9600
C10 H10C 0.9600
C24 H24A 0.9600
C24 H24B 0.9600
C24 H24C 0.9600
C1 H1 0.9300
C1 C2 1.374(3)
C11 H11A 0.9600
C11 H11B 0.9600
C11 H11C 0.9600
C20 H20A 0.9600
C20 H20B 0.9600
C20 H20C 0.9600
C2 H2 0.9300
C21 H21A 0.9600
C21 H21B 0.9600
C21 H21C 0.9600
C25 H25A 0.9600
C25 H25B 0.9600
C25 H25C 0.9600
C23 H23A 0.9600
C23 H23B 0.9600
C23 H23C 0.9600
